data_7719471
loop_
_publ_author_name
'Price, Jeffrey S.'
'Emslie, David J. H.'

_publ_section_title
;
 Manganese germylene hydride complexes: reactivity with carbon dioxide,
 benzophenone, and diisopropylcarbodiimide.
;
_journal_issue 39
_journal_name_full 'Dalton transactions (Cambridge, England : 2003)'
_journal_page_first 14821
_journal_page_last 14837
_journal_paper_doi 10.1039/d5dt01701g
_journal_volume 54
_journal_year 2025
_chemical_formula_moiety 'C18 H43 Ge Mn O4 P4'
_chemical_formula_sum 'C18 H43 Ge Mn O4 P4'
_chemical_formula_weight 574.93
_space_group_crystal_system orthorhombic
_space_group_IT_number 19
_space_group_name_Hall 'P 2ac 2ab'
_space_group_name_H-M_alt 'P 21 21 21'
_atom_sites_solution_hydrogens geom
_atom_sites_solution_primary dual
_audit_creation_date 2024-10-10
_audit_creation_method
;
Olex2 1.5
(compiled 2024.02.16 svn.r378c4104 for OlexSys, GUI svn.r6928)
;
_audit_update_record
;
2025-07-16 deposited with the CCDC.	2025-09-02 downloaded from the CCDC.
;
_cell_angle_alpha 90
_cell_angle_beta 90
_cell_angle_gamma 90
_cell_formula_units_Z 4
_cell_length_a 9.024(3)
_cell_length_b 16.548(8)
_cell_length_c 17.700(7)
_cell_measurement_reflns_used 1196
_cell_measurement_temperature 100
_cell_measurement_theta_max 16.05
_cell_measurement_theta_min 2.53
_cell_volume 2643.1(19)
_computing_cell_refinement 'SAINT V8.40B (?, 2016)'
_computing_data_reduction 'SAINT V8.40B (?, 2016)'
_computing_molecular_graphics 'Olex2 1.5 (Dolomanov et al., 2009)'
_computing_publication_material 'Olex2 1.5 (Dolomanov et al., 2009)'
_computing_structure_refinement 'SHELXL 2018/3 (Sheldrick, 2015)'
_computing_structure_solution 'SHELXT 2018/2 (Sheldrick, 2018)'
_diffrn_ambient_temperature 100.00
_diffrn_measured_fraction_theta_full 0.999
_diffrn_measured_fraction_theta_max 0.996
_diffrn_measurement_details
;
440 frames, detector distance = 100.0 mm
;
_diffrn_measurement_device '2-circle goniometer'
_diffrn_measurement_device_type 'STOE IPDS II'
_diffrn_measurement_method 'rotation method'
_diffrn_radiation_collimation '0.5 mm diameter, monocapillary'
_diffrn_radiation_monochromator 'plane graphite'
_diffrn_radiation_type MoK\a
_diffrn_radiation_wavelength 0.71073
_diffrn_reflns_av_R_equivalents 0.1144
_diffrn_reflns_av_unetI/netI 0.1203
_diffrn_reflns_Laue_measured_fraction_full 0.999
_diffrn_reflns_Laue_measured_fraction_max 0.996
_diffrn_reflns_limit_h_max 11
_diffrn_reflns_limit_h_min -11
_diffrn_reflns_limit_k_max 21
_diffrn_reflns_limit_k_min -18
_diffrn_reflns_limit_l_max 23
_diffrn_reflns_limit_l_min -23
_diffrn_reflns_number 26352
_diffrn_reflns_point_group_measured_fraction_full 1.000
_diffrn_reflns_point_group_measured_fraction_max 0.993
_diffrn_reflns_theta_full 25.242
_diffrn_reflns_theta_max 28.131
_diffrn_reflns_theta_min 1.685
_diffrn_source_current 90.0
_diffrn_source_power 4.5
_diffrn_source_voltage 50.0
_diffrn_standards_number 0
_exptl_absorpt_coefficient_mu 1.877
_exptl_absorpt_correction_T_max 0.7456
_exptl_absorpt_correction_T_min 0.4635
_exptl_absorpt_correction_type multi-scan
_exptl_absorpt_process_details
;
SADABS-2016/2 (Bruker,2016/2) was used for absorption correction.
wR2(int) was 0.0964 before and 0.0680 after correction.
The Ratio of minimum to maximum transmission is 0.6216.
The \l/2 correction factor is Not present.
;
_exptl_crystal_colour red
_exptl_crystal_colour_primary red
_exptl_crystal_density_diffrn 1.445
_exptl_crystal_description block
_exptl_crystal_F_000 1200
_exptl_crystal_size_max 0.3
_exptl_crystal_size_mid 0.1
_exptl_crystal_size_min 0.1
_refine_diff_density_max 1.386
_refine_diff_density_min -0.703
_refine_diff_density_rms 0.120
_refine_ls_abs_structure_details
;
 Refined as an inversion twin.
;
_refine_ls_abs_structure_Flack 0.34(3)
_refine_ls_extinction_method none
_refine_ls_goodness_of_fit_ref 1.030
_refine_ls_hydrogen_treatment constr
_refine_ls_matrix_type full
_refine_ls_number_parameters 263
_refine_ls_number_reflns 6407
_refine_ls_number_restraints 0
_refine_ls_restrained_S_all 1.030
_refine_ls_R_factor_all 0.1009
_refine_ls_R_factor_gt 0.0656
_refine_ls_shift/su_max 0.000
_refine_ls_shift/su_mean 0.000
_refine_ls_structure_factor_coef Fsqd
_refine_ls_weighting_details 'w=1/[\s^2^(Fo^2^)+(0.0618P)^2^+2.4053P] where P=(Fo^2^+2Fc^2^)/3'
_refine_ls_weighting_scheme calc
_refine_ls_wR_factor_gt 0.1557
_refine_ls_wR_factor_ref 0.1739
_reflns_Friedel_coverage 0.775
_reflns_Friedel_fraction_full 1.000
_reflns_Friedel_fraction_max 0.989
_reflns_number_gt 4552
_reflns_number_total 6407
_reflns_threshold_expression 'I > 2\s(I)'
_cod_data_source_file d5dt01701g3.cif
_cod_data_source_block MnGenBu_CO2_2
_cod_depositor_comments 'Adding full bibliography for 7719468--7719476.cif.'
_cod_original_cell_volume 2643.2(19)
_cod_database_code 7719471
_shelx_shelxl_version_number 2018/3
_shelx_space_group_comment
;
The symmetry employed for this shelxl refinement is uniquely defined
by the following loop, which should always be used as a source of
symmetry information in preference to the above space-group names.
They are only intended as comments.
;
_shelx_estimated_absorpt_t_max 0.835
_shelx_estimated_absorpt_t_min 0.603
_olex2_refinement_description
;
1. Twinned data refinement
 Scales: 0.66(3)
 0.34(3)
2. Fixed Uiso
 At 1.2 times of:
  All C(H) groups, All C(H,H) groups
 At 1.5 times of:
  All C(H,H,H) groups
3.a Secondary CH2 refined with riding coordinates:
 C1(H1A,H1B), C2(H2A,H2B), C3(H3A,H3B), C9(H9A,H9B), C10(H10A,H10B), C15(H15A,
 H15B), C16(H16A,H16B)
3.b Aromatic/amide H refined with riding coordinates:
 C5(H5), C6(H6)
3.c Idealised Me refined as rotating group:
 C4(H4A,H4B,H4C), C7(H7A,H7B,H7C), C8(H8A,H8B,H8C), C11(H11A,H11B,H11C),
 C12(H12A,H12B,H12C), C13(H13A,H13B,H13C), C14(H14A,H14B,H14C), C17(H17A,H17B,
 H17C), C18(H18A,H18B,H18C)
;
_olex2_submission_special_instructions 'No special instructions were received'

loop_
_space_group_symop_operation_xyz
'x, y, z'
'-x+1/2, -y, z+1/2'
'-x, y+1/2, -z+1/2'
'x+1/2, -y+1/2, -z'

loop_
_atom_site_label
_atom_site_type_symbol
_atom_site_fract_x
_atom_site_fract_y
_atom_site_fract_z
_atom_site_U_iso_or_equiv
_atom_site_adp_type
_atom_site_occupancy
_atom_site_site_symmetry_order
_atom_site_calc_flag
_atom_site_refinement_flags_posn
_atom_site_refinement_flags_adp
_atom_site_refinement_flags_occupancy
_atom_site_disorder_assembly
_atom_site_disorder_group
Ge1 Ge 0.50940(10) 0.59658(5) 0.22543(5) 0.0359(2) Uani 1 1 d . . . . .
Mn1 Mn 0.67709(13) 0.60412(8) 0.32612(7) 0.0335(3) Uani 1 1 d . . . . .
P1 P 0.5343(3) 0.52702(16) 0.40082(14) 0.0404(6) Uani 1 1 d . . . . .
O1 O 0.3171(7) 0.5413(4) 0.2233(4) 0.0477(15) Uani 1 1 d . . . . .
C1 C 0.5242(12) 0.6080(6) 0.1139(5) 0.048(2) Uani 1 1 d . . . . .
H1A H 0.591583 0.654015 0.104164 0.058 Uiso 1 1 calc R U . . .
H1B H 0.575291 0.558995 0.095116 0.058 Uiso 1 1 calc R U . . .
P2 P 0.7934(3) 0.49131(17) 0.29767(16) 0.0500(7) Uani 1 1 d . . . . .
O2 O 0.4147(9) 0.4309(5) 0.1674(5) 0.060(2) Uani 1 1 d . . . . .
C2 C 0.3899(16) 0.6203(8) 0.0639(7) 0.069(4) Uani 1 1 d . . . . .
H2A H 0.419650 0.613056 0.010463 0.083 Uiso 1 1 calc R U . . .
H2B H 0.315271 0.578323 0.075870 0.083 Uiso 1 1 calc R U . . .
P3 P 0.8184(3) 0.68348(16) 0.25280(14) 0.0432(6) Uani 1 1 d . . . . .
O3 O 0.3968(7) 0.6963(4) 0.2503(4) 0.0473(17) Uani 1 1 d . . . . .
C3 C 0.3219(17) 0.7001(9) 0.0727(8) 0.078(4) Uani 1 1 d . . . . .
H3A H 0.400162 0.741772 0.068745 0.094 Uiso 1 1 calc R U . . .
H3B H 0.278317 0.703911 0.123920 0.094 Uiso 1 1 calc R U . . .
P4 P 0.8281(4) 0.6472(2) 0.4182(2) 0.0694(10) Uani 1 1 d . . . . .
O4 O 0.5414(7) 0.7043(4) 0.3535(4) 0.0444(16) Uani 1 1 d . . . . .
C4 C 0.2022(18) 0.7182(9) 0.0148(8) 0.081(4) Uani 1 1 d . . . . .
H4A H 0.245630 0.718138 -0.035903 0.121 Uiso 1 1 calc R U . . .
H4B H 0.158832 0.771298 0.025304 0.121 Uiso 1 1 calc R U . . .
H4C H 0.124786 0.676732 0.017765 0.121 Uiso 1 1 calc R U . . .
C5 C 0.4368(12) 0.7275(6) 0.3124(6) 0.048(2) Uani 1 1 d . . . . .
H5 H 0.381921 0.772913 0.329498 0.058 Uiso 1 1 calc R U . . .
C6 C 0.3122(13) 0.4700(6) 0.1915(6) 0.051(2) Uani 1 1 d . . . . .
H6 H 0.216751 0.446284 0.186814 0.061 Uiso 1 1 calc R U . . .
C7 C 0.3332(12) 0.5498(8) 0.4096(8) 0.065(3) Uani 1 1 d . . . . .
H7A H 0.320032 0.599689 0.438652 0.097 Uiso 1 1 calc R U . . .
H7B H 0.283440 0.505122 0.435524 0.097 Uiso 1 1 calc R U . . .
H7C H 0.290324 0.556670 0.359104 0.097 Uiso 1 1 calc R U . . .
C8 C 0.5750(16) 0.5124(10) 0.5019(6) 0.076(4) Uani 1 1 d . . . . .
H8A H 0.657099 0.474083 0.507518 0.115 Uiso 1 1 calc R U . . .
H8B H 0.486970 0.491084 0.527476 0.115 Uiso 1 1 calc R U . . .
H8C H 0.602699 0.564295 0.524603 0.115 Uiso 1 1 calc R U . . .
C9 C 0.5386(15) 0.4225(7) 0.3688(7) 0.066(3) Uani 1 1 d . . . . .
H9A H 0.497646 0.386030 0.407859 0.079 Uiso 1 1 calc R U . . .
H9B H 0.480216 0.416030 0.321787 0.079 Uiso 1 1 calc R U . . .
C10 C 0.7049(13) 0.4037(7) 0.3543(7) 0.063(3) Uani 1 1 d . . . . .
H10A H 0.714248 0.352643 0.325529 0.076 Uiso 1 1 calc R U . . .
H10B H 0.757124 0.397070 0.403062 0.076 Uiso 1 1 calc R U . . .
C11 C 0.7822(14) 0.4453(7) 0.2035(6) 0.057(3) Uani 1 1 d . . . . .
H11A H 0.677957 0.438748 0.189168 0.085 Uiso 1 1 calc R U . . .
H11B H 0.830575 0.392245 0.204326 0.085 Uiso 1 1 calc R U . . .
H11C H 0.832016 0.480176 0.166696 0.085 Uiso 1 1 calc R U . . .
C12 C 0.9823(14) 0.4650(9) 0.3219(8) 0.082(4) Uani 1 1 d . . . . .
H12A H 1.050821 0.493910 0.288505 0.123 Uiso 1 1 calc R U . . .
H12B H 0.996454 0.406623 0.315834 0.123 Uiso 1 1 calc R U . . .
H12C H 1.001988 0.480174 0.374472 0.123 Uiso 1 1 calc R U . . .
C13 C 0.7336(13) 0.7750(6) 0.2113(7) 0.056(3) Uani 1 1 d . . . . .
H13A H 0.659288 0.759202 0.173754 0.084 Uiso 1 1 calc R U . . .
H13B H 0.810564 0.807669 0.186902 0.084 Uiso 1 1 calc R U . . .
H13C H 0.686064 0.806770 0.251284 0.084 Uiso 1 1 calc R U . . .
C14 C 0.9185(14) 0.6437(8) 0.1709(8) 0.066(3) Uani 1 1 d . . . . .
H14A H 0.973831 0.595296 0.185749 0.099 Uiso 1 1 calc R U . . .
H14B H 0.987632 0.684768 0.152164 0.099 Uiso 1 1 calc R U . . .
H14C H 0.847716 0.629833 0.130997 0.099 Uiso 1 1 calc R U . . .
C15 C 0.9746(15) 0.7327(8) 0.3017(8) 0.073(4) Uani 1 1 d . . . . .
H15A H 1.062438 0.734044 0.268222 0.088 Uiso 1 1 calc R U . . .
H15B H 0.947978 0.789008 0.314905 0.088 Uiso 1 1 calc R U . . .
C16 C 1.008(2) 0.6875(12) 0.3695(10) 0.108(6) Uani 1 1 d . . . . .
H16A H 1.062369 0.722665 0.405286 0.130 Uiso 1 1 calc R U . . .
H16B H 1.072958 0.641342 0.356549 0.130 Uiso 1 1 calc R U . . .
C17 C 0.7807(17) 0.7388(10) 0.4660(8) 0.082(4) Uani 1 1 d . . . . .
H17A H 0.729964 0.775284 0.430828 0.122 Uiso 1 1 calc R U . . .
H17B H 0.871073 0.764843 0.484714 0.122 Uiso 1 1 calc R U . . .
H17C H 0.715055 0.726617 0.508590 0.122 Uiso 1 1 calc R U . . .
C18 C 0.9325(17) 0.5927(10) 0.4877(9) 0.092(5) Uani 1 1 d . . . . .
H18A H 0.881365 0.595433 0.536477 0.137 Uiso 1 1 calc R U . . .
H18B H 1.031313 0.616673 0.492480 0.137 Uiso 1 1 calc R U . . .
H18C H 0.941881 0.536051 0.472128 0.137 Uiso 1 1 calc R U . . .

loop_
_atom_site_aniso_label
_atom_site_aniso_U_11
_atom_site_aniso_U_22
_atom_site_aniso_U_33
_atom_site_aniso_U_23
_atom_site_aniso_U_13
_atom_site_aniso_U_12
Ge1 0.0390(5) 0.0271(4) 0.0416(5) 0.0002(4) -0.0017(4) 0.0005(4)
Mn1 0.0331(6) 0.0260(6) 0.0413(7) -0.0009(6) -0.0012(5) 0.0014(5)
P1 0.0361(13) 0.0407(13) 0.0445(13) 0.0045(10) 0.0006(10) 0.0003(10)
O1 0.041(3) 0.049(4) 0.053(4) -0.003(3) -0.001(3) -0.006(3)
C1 0.061(6) 0.045(6) 0.037(5) 0.003(4) -0.002(4) -0.007(5)
P2 0.0439(13) 0.0435(14) 0.0628(16) -0.0104(12) -0.0070(12) 0.0139(11)
O2 0.072(5) 0.044(4) 0.063(5) -0.003(4) 0.002(4) -0.008(4)
C2 0.083(8) 0.064(9) 0.061(7) 0.006(6) -0.018(7) -0.011(7)
P3 0.0436(12) 0.0342(12) 0.0517(14) -0.0015(10) 0.0027(11) -0.0080(11)
O3 0.047(4) 0.039(4) 0.056(4) -0.003(3) -0.014(3) 0.011(3)
C3 0.077(8) 0.080(10) 0.078(9) -0.011(7) -0.006(7) -0.006(8)
P4 0.086(2) 0.0478(17) 0.075(2) -0.0105(15) -0.0401(19) 0.0099(17)
O4 0.049(4) 0.038(4) 0.046(4) -0.006(3) -0.001(3) 0.011(3)
C4 0.095(10) 0.076(9) 0.071(8) -0.005(7) -0.023(8) 0.004(8)
C5 0.054(6) 0.037(5) 0.054(6) 0.001(5) 0.002(5) 0.012(4)
C6 0.052(6) 0.044(6) 0.057(6) -0.002(5) -0.002(5) -0.013(5)
C7 0.050(6) 0.068(8) 0.076(8) 0.013(6) 0.007(6) -0.007(6)
C8 0.079(8) 0.107(12) 0.043(6) 0.014(7) -0.002(6) -0.008(8)
C9 0.085(9) 0.049(7) 0.062(7) 0.011(5) 0.001(6) 0.004(6)
C10 0.068(7) 0.041(6) 0.080(8) 0.016(6) 0.010(6) 0.011(6)
C11 0.067(7) 0.043(6) 0.060(7) -0.005(5) 0.002(5) 0.018(5)
C12 0.063(7) 0.083(10) 0.100(10) -0.018(8) -0.019(8) 0.041(8)
C13 0.067(7) 0.026(5) 0.075(7) 0.004(5) -0.001(6) -0.005(4)
C14 0.068(7) 0.060(8) 0.070(8) -0.003(7) 0.013(6) 0.009(6)
C15 0.064(8) 0.071(8) 0.085(9) -0.008(7) -0.015(7) -0.032(7)
C16 0.099(11) 0.119(14) 0.107(12) 0.010(10) -0.027(11) -0.061(12)
C17 0.073(8) 0.090(11) 0.083(9) -0.037(8) -0.002(7) 0.003(8)
C18 0.090(9) 0.083(11) 0.102(11) -0.015(9) -0.053(9) 0.024(9)

loop_
_atom_type_symbol
_atom_type_description
_atom_type_scat_dispersion_real
_atom_type_scat_dispersion_imag
_atom_type_scat_source
C C 0.0033 0.0016 'International Tables Vol C Tables 4.2.6.8 and 6.1.1.4'
H H 0.0000 0.0000 'International Tables Vol C Tables 4.2.6.8 and 6.1.1.4'
Ge Ge 0.1547 1.8001 'International Tables Vol C Tables 4.2.6.8 and 6.1.1.4'
Mn Mn 0.3368 0.7283 'International Tables Vol C Tables 4.2.6.8 and 6.1.1.4'
O O 0.0106 0.0060 'International Tables Vol C Tables 4.2.6.8 and 6.1.1.4'
P P 0.1023 0.0942 'International Tables Vol C Tables 4.2.6.8 and 6.1.1.4'

loop_
_geom_angle_atom_site_label_1
_geom_angle_atom_site_label_2
_geom_angle_atom_site_label_3
_geom_angle
_geom_angle_site_symmetry_1
_geom_angle_site_symmetry_3
_geom_angle_publ_flag
O1 Ge1 Mn1 127.7(2) . . ?
O1 Ge1 C1 94.9(4) . . ?
O1 Ge1 O3 86.5(3) . . ?
C1 Ge1 Mn1 135.0(3) . . ?
O3 Ge1 Mn1 96.8(2) . . ?
O3 Ge1 C1 100.1(4) . . ?
P1 Mn1 Ge1 92.69(8) . . ?
P2 Mn1 Ge1 95.10(9) . . ?
P2 Mn1 P1 85.77(12) . . ?
P2 Mn1 P3 95.35(12) . . ?
P2 Mn1 P4 98.41(12) . . ?
P3 Mn1 Ge1 87.61(9) . . ?
P3 Mn1 P1 178.81(12) . . ?
P4 Mn1 Ge1 164.51(11) . . ?
P4 Mn1 P1 95.82(13) . . ?
P4 Mn1 P3 83.63(13) . . ?
O4 Mn1 Ge1 80.91(18) . . ?
O4 Mn1 P1 88.8(2) . . ?
O4 Mn1 P2 173.1(2) . . ?
O4 Mn1 P3 90.1(2) . . ?
O4 Mn1 P4 86.4(2) . . ?
C7 P1 Mn1 119.6(4) . . ?
C8 P1 Mn1 122.2(5) . . ?
C8 P1 C7 98.1(6) . . ?
C9 P1 Mn1 110.1(4) . . ?
C9 P1 C7 103.8(6) . . ?
C9 P1 C8 100.0(7) . . ?
C6 O1 Ge1 117.3(7) . . ?
Ge1 C1 H1A 106.7 . . ?
Ge1 C1 H1B 106.7 . . ?
H1A C1 H1B 106.6 . . ?
C2 C1 Ge1 122.7(8) . . ?
C2 C1 H1A 106.7 . . ?
C2 C1 H1B 106.7 . . ?
C10 P2 Mn1 108.7(4) . . ?
C11 P2 Mn1 122.3(4) . . ?
C11 P2 C10 97.8(6) . . ?
C12 P2 Mn1 126.8(5) . . ?
C12 P2 C10 94.9(7) . . ?
C12 P2 C11 99.6(6) . . ?
C1 C2 H2A 108.9 . . ?
C1 C2 H2B 108.9 . . ?
H2A C2 H2B 107.8 . . ?
C3 C2 C1 113.2(11) . . ?
C3 C2 H2A 108.9 . . ?
C3 C2 H2B 108.9 . . ?
C13 P3 Mn1 118.3(4) . . ?
C14 P3 Mn1 121.9(4) . . ?
C14 P3 C13 100.6(6) . . ?
C14 P3 C15 98.8(6) . . ?
C15 P3 Mn1 114.9(4) . . ?
C15 P3 C13 98.1(6) . . ?
C5 O3 Ge1 112.6(6) . . ?
C2 C3 H3A 108.8 . . ?
C2 C3 H3B 108.8 . . ?
C2 C3 C4 113.8(12) . . ?
H3A C3 H3B 107.7 . . ?
C4 C3 H3A 108.8 . . ?
C4 C3 H3B 108.8 . . ?
C16 P4 Mn1 107.0(5) . . ?
C17 P4 Mn1 117.9(5) . . ?
C17 P4 C16 96.7(8) . . ?
C17 P4 C18 103.2(8) . . ?
C18 P4 Mn1 131.2(6) . . ?
C18 P4 C16 92.2(8) . . ?
C5 O4 Mn1 122.9(7) . . ?
C3 C4 H4A 109.5 . . ?
C3 C4 H4B 109.5 . . ?
C3 C4 H4C 109.5 . . ?
H4A C4 H4B 109.5 . . ?
H4A C4 H4C 109.5 . . ?
H4B C4 H4C 109.5 . . ?
O3 C5 H5 116.8 . . ?
O4 C5 O3 126.5(9) . . ?
O4 C5 H5 116.8 . . ?
O1 C6 H6 116.2 . . ?
O2 C6 O1 127.6(10) . . ?
O2 C6 H6 116.2 . . ?
P1 C7 H7A 109.5 . . ?
P1 C7 H7B 109.5 . . ?
P1 C7 H7C 109.5 . . ?
H7A C7 H7B 109.5 . . ?
H7A C7 H7C 109.5 . . ?
H7B C7 H7C 109.5 . . ?
P1 C8 H8A 109.5 . . ?
P1 C8 H8B 109.5 . . ?
P1 C8 H8C 109.5 . . ?
H8A C8 H8B 109.5 . . ?
H8A C8 H8C 109.5 . . ?
H8B C8 H8C 109.5 . . ?
P1 C9 H9A 110.7 . . ?
P1 C9 H9B 110.7 . . ?
H9A C9 H9B 108.8 . . ?
C10 C9 P1 105.2(9) . . ?
C10 C9 H9A 110.7 . . ?
C10 C9 H9B 110.7 . . ?
P2 C10 H10A 109.8 . . ?
P2 C10 H10B 109.8 . . ?
C9 C10 P2 109.5(8) . . ?
C9 C10 H10A 109.8 . . ?
C9 C10 H10B 109.8 . . ?
H10A C10 H10B 108.2 . . ?
P2 C11 H11A 109.5 . . ?
P2 C11 H11B 109.5 . . ?
P2 C11 H11C 109.5 . . ?
H11A C11 H11B 109.5 . . ?
H11A C11 H11C 109.5 . . ?
H11B C11 H11C 109.5 . . ?
P2 C12 H12A 109.5 . . ?
P2 C12 H12B 109.5 . . ?
P2 C12 H12C 109.5 . . ?
H12A C12 H12B 109.5 . . ?
H12A C12 H12C 109.5 . . ?
H12B C12 H12C 109.5 . . ?
P3 C13 H13A 109.5 . . ?
P3 C13 H13B 109.5 . . ?
P3 C13 H13C 109.5 . . ?
H13A C13 H13B 109.5 . . ?
H13A C13 H13C 109.5 . . ?
H13B C13 H13C 109.5 . . ?
P3 C14 H14A 109.5 . . ?
P3 C14 H14B 109.5 . . ?
P3 C14 H14C 109.5 . . ?
H14A C14 H14B 109.5 . . ?
H14A C14 H14C 109.5 . . ?
H14B C14 H14C 109.5 . . ?
P3 C15 H15A 110.0 . . ?
P3 C15 H15B 110.0 . . ?
H15A C15 H15B 108.3 . . ?
C16 C15 P3 108.7(10) . . ?
C16 C15 H15A 110.0 . . ?
C16 C15 H15B 110.0 . . ?
P4 C16 H16A 109.3 . . ?
P4 C16 H16B 109.3 . . ?
C15 C16 P4 111.7(13) . . ?
C15 C16 H16A 109.3 . . ?
C15 C16 H16B 109.3 . . ?
H16A C16 H16B 107.9 . . ?
P4 C17 H17A 109.5 . . ?
P4 C17 H17B 109.5 . . ?
P4 C17 H17C 109.5 . . ?
H17A C17 H17B 109.5 . . ?
H17A C17 H17C 109.5 . . ?
H17B C17 H17C 109.5 . . ?
P4 C18 H18A 109.5 . . ?
P4 C18 H18B 109.5 . . ?
P4 C18 H18C 109.5 . . ?
H18A C18 H18B 109.5 . . ?
H18A C18 H18C 109.5 . . ?
H18B C18 H18C 109.5 . . ?

loop_
_geom_bond_atom_site_label_1
_geom_bond_atom_site_label_2
_geom_bond_distance
_geom_bond_site_symmetry_2
_geom_bond_publ_flag
Ge1 Mn1 2.3413(17) . ?
Ge1 O1 1.962(7) . ?
Ge1 C1 1.988(9) . ?
Ge1 O3 1.988(7) . ?
Mn1 P1 2.244(3) . ?
Mn1 P2 2.200(3) . ?
Mn1 P3 2.244(3) . ?
Mn1 P4 2.240(3) . ?
Mn1 O4 2.118(7) . ?
P1 C7 1.860(11) . ?
P1 C8 1.843(11) . ?
P1 C9 1.820(13) . ?
O1 C6 1.308(13) . ?
C1 H1A 0.9900 . ?
C1 H1B 0.9900 . ?
C1 C2 1.515(16) . ?
P2 C10 1.935(12) . ?
P2 C11 1.836(11) . ?
P2 C12 1.812(12) . ?
O2 C6 1.207(13) . ?
C2 H2A 0.9900 . ?
C2 H2B 0.9900 . ?
C2 C3 1.46(2) . ?
P3 C13 1.849(11) . ?
P3 C14 1.830(12) . ?
P3 C15 1.844(11) . ?
O3 C5 1.266(13) . ?
C3 H3A 0.9900 . ?
C3 H3B 0.9900 . ?
C3 C4 1.52(2) . ?
P4 C16 1.956(18) . ?
P4 C17 1.789(14) . ?
P4 C18 1.793(13) . ?
O4 C5 1.252(12) . ?
C4 H4A 0.9800 . ?
C4 H4B 0.9800 . ?
C4 H4C 0.9800 . ?
C5 H5 0.9500 . ?
C6 H6 0.9500 . ?
C7 H7A 0.9800 . ?
C7 H7B 0.9800 . ?
C7 H7C 0.9800 . ?
C8 H8A 0.9800 . ?
C8 H8B 0.9800 . ?
C8 H8C 0.9800 . ?
C9 H9A 0.9900 . ?
C9 H9B 0.9900 . ?
C9 C10 1.554(17) . ?
C10 H10A 0.9900 . ?
C10 H10B 0.9900 . ?
C11 H11A 0.9800 . ?
C11 H11B 0.9800 . ?
C11 H11C 0.9800 . ?
C12 H12A 0.9800 . ?
C12 H12B 0.9800 . ?
C12 H12C 0.9800 . ?
C13 H13A 0.9800 . ?
C13 H13B 0.9800 . ?
C13 H13C 0.9800 . ?
C14 H14A 0.9800 . ?
C14 H14B 0.9800 . ?
C14 H14C 0.9800 . ?
C15 H15A 0.9900 . ?
C15 H15B 0.9900 . ?
C15 C16 1.45(2) . ?
C16 H16A 0.9900 . ?
C16 H16B 0.9900 . ?
C17 H17A 0.9800 . ?
C17 H17B 0.9800 . ?
C17 H17C 0.9800 . ?
C18 H18A 0.9800 . ?
C18 H18B 0.9800 . ?
C18 H18C 0.9800 . ?

loop_
_geom_torsion_atom_site_label_1
_geom_torsion_atom_site_label_2
_geom_torsion_atom_site_label_3
_geom_torsion_atom_site_label_4
_geom_torsion
_geom_torsion_site_symmetry_1
_geom_torsion_site_symmetry_2
_geom_torsion_site_symmetry_3
_geom_torsion_site_symmetry_4
_geom_torsion_publ_flag
Ge1 O1 C6 O2 5.6(15) . . . . ?
Ge1 C1 C2 C3 70.3(14) . . . . ?
Ge1 O3 C5 O4 4.8(14) . . . . ?
Mn1 P1 C9 C10 46.1(9) . . . . ?
Mn1 P3 C15 C16 21.5(15) . . . . ?
Mn1 O4 C5 O3 -0.2(15) . . . . ?
P1 C9 C10 P2 -46.2(10) . . . . ?
C1 C2 C3 C4 171.2(11) . . . . ?
P3 C15 C16 P4 -37.6(16) . . . . ?
C7 P1 C9 C10 175.3(8) . . . . ?
C8 P1 C9 C10 -83.7(9) . . . . ?
C13 P3 C15 C16 147.9(13) . . . . ?
C14 P3 C15 C16 -109.9(14) . . . . ?

loop_
_twin_individual_id
_twin_individual_mass_fraction_refined
1 0.66(3)
2 0.34(3)
